data_2108672
loop_
_publ_author_name
'Budzikur, Daria'
'Szklarz, Przemys\/law'
'Kinzhybalo, Vasyl'
'\'Slepokura, Katarzyna A.'

_publ_section_title
;
 Crystal structures and phase transitions of imidazolium hypodiphosphates
;
_journal_coeditor_code YB5027
_journal_issue 5
_journal_name_full 'Acta Crystallographica Section B'
_journal_page_first
;
;
_journal_paper_doi 10.1107/S2052520620011439
_journal_volume 76
_journal_year 2020
_chemical_formula_moiety '(C3 H5 N2), (H3 O6 P2)'
_chemical_formula_sum 'C3 H8 N2 O6 P2'
_chemical_formula_weight 230.05
_space_group_crystal_system monoclinic
_space_group_IT_number 14
_space_group_name_Hall '-P 2xn'
_space_group_name_H-M_alt 'P 21/n 1 1'
_atom_sites_solution_hydrogens difmap
_atom_sites_solution_primary dual
_atom_sites_solution_secondary difmap
_audit_creation_method SHELXL-2014/7
_cell_angle_alpha 90.57(2)
_cell_angle_beta 90
_cell_angle_gamma 90
_cell_formula_units_Z 8
_cell_length_a 13.673(2)
_cell_length_b 8.396(2)
_cell_length_c 14.317(3)
_cell_measurement_reflns_used 6843
_cell_measurement_temperature 100(2)
_cell_measurement_theta_max 29.26
_cell_measurement_theta_min 2.84
_cell_volume 1643.5(6)
_computing_cell_refinement 'CrysAlisPro 1.171.39.46 (Rigaku OD, 2018)'
_computing_data_collection 'CrysAlisPro 1.171.39.46 (Rigaku OD, 2018)'
_computing_data_reduction 'CrysAlisPro 1.171.39.46 (Rigaku OD, 2018)'
_computing_structure_refinement 'SHELXL-2014/7 (Sheldrick, 2015)'
_computing_structure_solution 'SHELXT-2014/7 (Sheldrick, 2015)'
_diffrn_ambient_temperature 100(2)
_diffrn_detector 'CCD plate'
_diffrn_detector_area_resol_mean 10.6249
_diffrn_detector_type Atlas
_diffrn_measured_fraction_theta_full 0.999
_diffrn_measured_fraction_theta_max 0.871
_diffrn_measurement_device 'four-circle diffractometer'
_diffrn_measurement_device_type 'Agilent Technologies, Xcalibur R'
_diffrn_measurement_method 'omega scans'
_diffrn_radiation_monochromator graphite
_diffrn_radiation_type MoK\a
_diffrn_radiation_wavelength 0.71073
_diffrn_reflns_av_R_equivalents 0.0277
_diffrn_reflns_av_unetI/netI 0.0311
_diffrn_reflns_Laue_measured_fraction_full 0.999
_diffrn_reflns_Laue_measured_fraction_max 0.871
_diffrn_reflns_limit_h_max 17
_diffrn_reflns_limit_h_min -18
_diffrn_reflns_limit_k_max 10
_diffrn_reflns_limit_k_min -11
_diffrn_reflns_limit_l_max 18
_diffrn_reflns_limit_l_min -18
_diffrn_reflns_number 14185
_diffrn_reflns_point_group_measured_fraction_full 0.999
_diffrn_reflns_point_group_measured_fraction_max 0.871
_diffrn_reflns_theta_full 25.242
_diffrn_reflns_theta_max 29.538
_diffrn_reflns_theta_min 2.800
_diffrn_source 'fine-focus sealed X-ray tube'
_diffrn_source_type 'Enhance (Mo) X-ray Source'
_exptl_absorpt_coefficient_mu 0.532
_exptl_absorpt_correction_T_max 0.952
_exptl_absorpt_correction_T_min 0.868
_exptl_absorpt_correction_type analytical
_exptl_absorpt_process_details
;
CrysAlisPro 1.171.39.46 (Rigaku Oxford Diffraction, 2018)
Analytical numeric absorption correction using a multifaceted crystal
   model based on expressions derived by R.C. Clark & J.S. Reid.
(Clark, R. C. & Reid, J. S. (1995). Acta Cryst. A51, 887-897)
Empirical absorption correction using spherical harmonics,
 implemented in SCALE3 ABSPACK scaling algorithm.
;
_exptl_crystal_colour colourless
_exptl_crystal_density_diffrn 1.860
_exptl_crystal_description plate
_exptl_crystal_F_000 944
_exptl_crystal_size_max 0.35
_exptl_crystal_size_mid 0.21
_exptl_crystal_size_min 0.10
_refine_diff_density_max 0.430
_refine_diff_density_min -0.472
_refine_diff_density_rms 0.081
_refine_ls_extinction_coef 0.0049(3)
_refine_ls_extinction_expression Fc^*^=kFc[1+0.001xFc^2^\l^3^/sin(2\q)]^-1/4^
_refine_ls_extinction_method 'SHELXL-2014/7 (Sheldrick 2015)'
_refine_ls_goodness_of_fit_ref 1.042
_refine_ls_hydrogen_treatment mixed
_refine_ls_matrix_type full
_refine_ls_number_parameters 245
_refine_ls_number_reflns 4008
_refine_ls_number_restraints 5
_refine_ls_restrained_S_all 1.041
_refine_ls_R_factor_all 0.0411
_refine_ls_R_factor_gt 0.0318
_refine_ls_shift/su_max 0.000
_refine_ls_shift/su_mean 0.000
_refine_ls_structure_factor_coef Fsqd
_refine_ls_weighting_details 'w=1/[\s^2^(Fo^2^)+(0.0355P)^2^+1.1991P] where P=(Fo^2^+2Fc^2^)/3'
_refine_ls_weighting_scheme calc
_refine_ls_wR_factor_gt 0.0774
_refine_ls_wR_factor_ref 0.0833
_reflns_Friedel_coverage 0.000
_reflns_number_gt 3358
_reflns_number_total 4008
_reflns_threshold_expression 'I > 2\s(I)'
_cod_data_source_file yb5027sup1.cif
_cod_data_source_block I_LTP
_cod_database_code 2108672
_shelx_shelxl_version_number 2014/7
_shelx_space_group_comment
;
The symmetry employed for this shelxl refinement is uniquely defined
by the following loop, which should always be used as a source of
symmetry information in preference to the above space-group names.
They are only intended as comments.
;
_shelx_estimated_absorpt_t_min 0.836
_shelx_estimated_absorpt_t_max 0.949

loop_
_space_group_symop_operation_xyz
'x, y, z'
'x+1/2, -y+1/2, -z+1/2'
'-x, -y, -z'
'-x-1/2, y-1/2, z-1/2'

loop_
_atom_site_label
_atom_site_type_symbol
_atom_site_fract_x
_atom_site_fract_y
_atom_site_fract_z
_atom_site_U_iso_or_equiv
_atom_site_adp_type
_atom_site_occupancy
_atom_site_site_symmetry_order
_atom_site_calc_flag
_atom_site_refinement_flags_posn
_atom_site_refinement_flags_adp
_atom_site_refinement_flags_occupancy
_atom_site_disorder_assembly
_atom_site_disorder_group
P1A P 0.28745(3) 0.01736(5) 0.33674(3) 0.00790(11) Uani 1 1 d . . . . .
P2A P 0.44733(3) 0.01986(5) 0.33894(3) 0.00804(11) Uani 1 1 d . . . . .
O1A O 0.25123(9) 0.09237(13) 0.42644(8) 0.0109(3) Uani 1 1 d . . . . .
O2A O 0.25705(9) 0.10470(14) 0.24807(8) 0.0108(3) Uani 1 1 d . . . . .
O3A O 0.25329(9) -0.15954(13) 0.33107(9) 0.0120(3) Uani 1 1 d D . . . .
H3A H 0.2625 -0.2064 0.2797 0.066(10) Uiso 1 1 d DR . . . .
O4A O 0.47699(9) 0.19232(13) 0.33225(8) 0.0107(3) Uani 1 1 d . . . . .
O5A O 0.48196(9) -0.06658(14) 0.42585(8) 0.0122(3) Uani 1 1 d . . . . .
H5A H 0.5000 0.0000 0.5000 0.082(16) Uiso 1 2 d S . P . .
O6A O 0.48091(9) -0.07278(14) 0.24998(8) 0.0117(3) Uani 1 1 d D . . . .
H6A H 0.4847 -0.1724 0.2537 0.069(10) Uiso 1 1 d DR . . . .
P1B P 0.31216(3) 0.50861(5) 0.16782(3) 0.00846(11) Uani 1 1 d . . . . .
P2B P 0.47219(3) 0.51986(5) 0.16949(3) 0.00814(11) Uani 1 1 d . . . . .
O1B O 0.27275(9) 0.67343(13) 0.18213(8) 0.0114(3) Uani 1 1 d . . . . .
O2B O 0.28276(9) 0.39351(14) 0.24509(8) 0.0121(3) Uani 1 1 d . . . . .
H2B H 0.275(3) 0.263(4) 0.242(2) 0.079(11) Uiso 1 1 d . . . . .
O3B O 0.28407(9) 0.43198(14) 0.07219(8) 0.0124(3) Uani 1 1 d D . . . .
H3B H 0.2763 0.4955 0.0279 0.057(9) Uiso 1 1 d DR . . . .
O4B O 0.50262(9) 0.62797(14) 0.24819(8) 0.0114(3) Uani 1 1 d . . . . .
O5B O 0.50603(9) 0.57711(14) 0.07341(8) 0.0113(3) Uani 1 1 d D . . . .
H5B H 0.5088 0.5162 0.0266 0.017 Uiso 0.5 1 d DR U P . .
O6B O 0.50977(9) 0.34540(14) 0.18031(9) 0.0117(3) Uani 1 1 d D . . . .
H6B H 0.5014 0.3034 0.2327 0.074(11) Uiso 1 1 d DR . . . .
N1A N 0.15762(11) 0.38999(17) 0.45119(10) 0.0123(3) Uani 1 1 d . . . . .
H1NA H 0.1801 0.2971 0.4318 0.015 Uiso 1 1 calc R U . . .
N3A N 0.10820(11) 0.63204(17) 0.45115(11) 0.0125(3) Uani 1 1 d . . . . .
H3NA H 0.0923 0.7277 0.4318 0.015 Uiso 1 1 calc R U . . .
C2A C 0.14201(13) 0.5153(2) 0.39745(13) 0.0136(4) Uani 1 1 d . . . . .
H2AA H 0.1531 0.5203 0.3320 0.016 Uiso 1 1 calc R U . . .
C4A C 0.10181(13) 0.5810(2) 0.54167(12) 0.0121(4) Uani 1 1 d . . . . .
H4A H 0.0797 0.6414 0.5940 0.015 Uiso 1 1 calc R U . . .
C5A C 0.13314(13) 0.4282(2) 0.54205(13) 0.0127(4) Uani 1 1 d . . . . .
H5AA H 0.1374 0.3604 0.5946 0.015 Uiso 1 1 calc R U . . .
N1B N 0.40281(11) 0.40332(17) 0.46499(10) 0.0119(3) Uani 1 1 d . . . . .
H1NB H 0.4246 0.3331 0.4239 0.014 Uiso 1 1 calc R U . . .
N3B N 0.35492(11) 0.50904(17) 0.59381(11) 0.0137(3) Uani 1 1 d . . . . .
H3NB H 0.3394 0.5212 0.6531 0.016 Uiso 1 1 calc R U . . .
C2B C 0.38577(13) 0.3749(2) 0.55451(13) 0.0141(4) Uani 1 1 d . . . . .
H2BA H 0.3942 0.2758 0.5850 0.017 Uiso 1 1 calc R U . . .
C4B C 0.35081(13) 0.6264(2) 0.52792(13) 0.0127(4) Uani 1 1 d . . . . .
H4B H 0.3306 0.7335 0.5376 0.015 Uiso 1 1 calc R U . . .
C5B C 0.38112(13) 0.5599(2) 0.44651(13) 0.0128(4) Uani 1 1 d . . . . .
H5BA H 0.3864 0.6114 0.3879 0.015 Uiso 1 1 calc R U . . .

loop_
_atom_site_aniso_label
_atom_site_aniso_U_11
_atom_site_aniso_U_22
_atom_site_aniso_U_33
_atom_site_aniso_U_23
_atom_site_aniso_U_13
_atom_site_aniso_U_12
P1A 0.0103(2) 0.0068(2) 0.0067(2) 0.00033(14) 0.00073(17) -0.00010(16)
P2A 0.0102(2) 0.0067(2) 0.0072(2) 0.00017(15) 0.00022(17) 0.00057(15)
O1A 0.0137(6) 0.0100(6) 0.0091(6) -0.0007(4) 0.0026(5) 0.0018(5)
O2A 0.0140(7) 0.0102(6) 0.0082(6) 0.0019(4) -0.0019(5) -0.0020(5)
O3A 0.0164(7) 0.0081(6) 0.0117(6) 0.0000(4) 0.0024(5) -0.0023(5)
O4A 0.0134(6) 0.0081(6) 0.0107(6) -0.0007(4) 0.0003(5) -0.0011(5)
O5A 0.0172(7) 0.0104(6) 0.0091(6) 0.0002(4) -0.0032(5) 0.0022(5)
O6A 0.0167(7) 0.0088(6) 0.0096(6) -0.0014(4) 0.0022(5) 0.0014(5)
P1B 0.0107(2) 0.0068(2) 0.0079(2) -0.00017(15) 0.00009(17) -0.00058(16)
P2B 0.0108(2) 0.0068(2) 0.0069(2) -0.00094(15) 0.00065(17) -0.00064(16)
O1B 0.0145(6) 0.0083(6) 0.0114(6) -0.0002(4) -0.0005(5) 0.0014(5)
O2B 0.0162(7) 0.0099(6) 0.0103(6) 0.0010(4) 0.0025(5) -0.0013(5)
O3B 0.0186(7) 0.0095(6) 0.0089(6) -0.0005(4) -0.0030(5) -0.0018(5)
O4B 0.0147(6) 0.0095(6) 0.0101(6) -0.0022(4) -0.0015(5) -0.0011(5)
O5B 0.0165(7) 0.0096(6) 0.0078(6) -0.0001(4) 0.0023(5) -0.0029(5)
O6B 0.0151(7) 0.0084(6) 0.0117(6) 0.0005(5) 0.0022(5) 0.0010(5)
N1A 0.0116(7) 0.0094(7) 0.0160(8) -0.0032(5) -0.0008(6) 0.0021(6)
N3A 0.0122(8) 0.0092(7) 0.0164(8) 0.0030(5) -0.0004(6) 0.0013(6)
C2A 0.0112(9) 0.0177(9) 0.0119(9) 0.0000(7) 0.0005(7) 0.0002(7)
C4A 0.0126(9) 0.0137(8) 0.0100(9) -0.0021(6) 0.0014(7) -0.0009(7)
C5A 0.0126(9) 0.0136(8) 0.0119(9) 0.0029(6) -0.0020(7) -0.0007(7)
N1B 0.0120(8) 0.0105(7) 0.0130(8) -0.0042(5) 0.0013(6) 0.0005(6)
N3B 0.0160(8) 0.0161(8) 0.0089(7) -0.0014(6) 0.0030(6) 0.0000(6)
C2B 0.0132(9) 0.0122(8) 0.0170(9) 0.0020(7) -0.0012(7) 0.0003(7)
C4B 0.0121(9) 0.0101(8) 0.0159(9) -0.0008(6) -0.0014(7) 0.0012(7)
C5B 0.0148(9) 0.0128(8) 0.0109(9) 0.0024(6) -0.0009(7) -0.0012(7)

loop_
_atom_type_symbol
_atom_type_description
_atom_type_scat_dispersion_real
_atom_type_scat_dispersion_imag
_atom_type_scat_source
C C 0.0033 0.0016 'International Tables Vol C Tables 4.2.6.8 and 6.1.1.4'
H H 0.0000 0.0000 'International Tables Vol C Tables 4.2.6.8 and 6.1.1.4'
N N 0.0061 0.0033 'International Tables Vol C Tables 4.2.6.8 and 6.1.1.4'
O O 0.0106 0.0060 'International Tables Vol C Tables 4.2.6.8 and 6.1.1.4'
P P 0.1023 0.0942 'International Tables Vol C Tables 4.2.6.8 and 6.1.1.4'

loop_
_geom_angle_atom_site_label_1
_geom_angle_atom_site_label_2
_geom_angle_atom_site_label_3
_geom_angle
_geom_angle_site_symmetry_1
_geom_angle_site_symmetry_3
_geom_angle_publ_flag
O1A P1A O2A 114.69(7) . . yes
O1A P1A O3A 109.61(7) . . yes
O2A P1A O3A 109.86(7) . . yes
O1A P1A P2A 108.19(5) . . yes
O2A P1A P2A 106.20(5) . . yes
O3A P1A P2A 108.03(5) . . yes
O4A P2A O5A 115.74(7) . . yes
O4A P2A O6A 109.96(7) . . yes
O5A P2A O6A 109.81(7) . . yes
O4A P2A P1A 106.09(5) . . yes
O5A P2A P1A 108.55(6) . . yes
O6A P2A P1A 106.19(5) . . yes
P1A O2A H2B 118.9(13) . . ?
P1A O3A H3A 116.0 . . ?
P2A O5A H5A 123.79(9) . . ?
P2A O6A H6A 117.1 . . ?
O1B P1B O2B 113.34(7) . . yes
O1B P1B O3B 113.91(7) . . yes
O2B P1B O3B 108.24(7) . . yes
O1B P1B P2B 108.56(5) . . yes
O2B P1B P2B 106.38(5) . . yes
O3B P1B P2B 105.89(5) . . yes
O4B P2B O5B 113.44(7) . . yes
O4B P2B O6B 113.32(7) . . yes
O5B P2B O6B 107.01(7) . . yes
O4B P2B P1B 108.13(5) . . yes
O5B P2B P1B 107.79(5) . . yes
O6B P2B P1B 106.82(5) . . yes
P1B O2B H2B 129.2(16) . . ?
P1B O3B H3B 115.9 . . ?
P2B O5B H5B 122.4 . . ?
P2B O6B H6B 116.5 . . ?
C2A N1A C5A 109.27(15) . . ?
C2A N1A H1NA 125.4 . . ?
C5A N1A H1NA 125.4 . . ?
C2A N3A C4A 109.56(15) . . ?
C2A N3A H3NA 125.2 . . ?
C4A N3A H3NA 125.2 . . ?
N3A C2A N1A 107.85(16) . . ?
N3A C2A H2AA 126.1 . . ?
N1A C2A H2AA 126.1 . . ?
C5A C4A N3A 106.77(15) . . ?
C5A C4A H4A 126.6 . . ?
N3A C4A H4A 126.6 . . ?
C4A C5A N1A 106.55(16) . . ?
C4A C5A H5AA 126.7 . . ?
N1A C5A H5AA 126.7 . . ?
C2B N1B C5B 109.23(15) . . ?
C2B N1B H1NB 125.4 . . ?
C5B N1B H1NB 125.4 . . ?
C2B N3B C4B 109.55(15) . . ?
C2B N3B H3NB 125.2 . . ?
C4B N3B H3NB 125.2 . . ?
N3B C2B N1B 107.83(16) . . ?
N3B C2B H2BA 126.1 . . ?
N1B C2B H2BA 126.1 . . ?
C5B C4B N3B 106.70(15) . . ?
C5B C4B H4B 126.7 . . ?
N3B C4B H4B 126.7 . . ?
C4B C5B N1B 106.69(16) . . ?
C4B C5B H5BA 126.7 . . ?
N1B C5B H5BA 126.7 . . ?

loop_
_geom_bond_atom_site_label_1
_geom_bond_atom_site_label_2
_geom_bond_distance
_geom_bond_site_symmetry_2
_geom_bond_publ_flag
P1A O1A 1.5083(12) . yes
P1A O2A 1.5299(13) . yes
P1A O3A 1.5583(12) . yes
P1A P2A 2.1863(7) . yes
P2A O4A 1.5077(12) . yes
P2A O5A 1.5222(13) . yes
P2A O6A 1.5551(12) . yes
O2A H2B 1.35(3) . ?
O3A H3A 0.8403 . ?
O5A H5A 1.220(2) . ?
O6A H6A 0.8404 . ?
P1B O1B 1.4972(12) . yes
P1B O2B 1.5299(13) . yes
P1B O3B 1.5551(12) . yes
P1B P2B 2.1902(7) . yes
P2B O4B 1.4987(12) . yes
P2B O5B 1.5331(13) . yes
P2B O6B 1.5614(13) . yes
O2B H2B 1.10(3) . ?
O3B H3B 0.8402 . ?
O5B H5B 0.8400 . ?
O6B H6B 0.8400 . ?
N1A C2A 1.327(2) . ?
N1A C5A 1.378(2) . ?
N1A H1NA 0.8800 . ?
N3A C2A 1.323(2) . ?
N3A C4A 1.372(2) . ?
N3A H3NA 0.8800 . ?
C2A H2AA 0.9500 . ?
C4A C5A 1.353(2) . ?
C4A H4A 0.9500 . ?
C5A H5AA 0.9500 . ?
N1B C2B 1.327(2) . ?
N1B C5B 1.376(2) . ?
N1B H1NB 0.8800 . ?
N3B C2B 1.323(2) . ?
N3B C4B 1.372(2) . ?
N3B H3NB 0.8800 . ?
C2B H2BA 0.9500 . ?
C4B C5B 1.352(2) . ?
C4B H4B 0.9500 . ?
C5B H5BA 0.9500 . ?

loop_
_geom_hbond_atom_site_label_D
_geom_hbond_atom_site_label_H
_geom_hbond_atom_site_label_A
_geom_hbond_distance_DH
_geom_hbond_distance_HA
_geom_hbond_distance_DA
_geom_hbond_angle_DHA
_geom_hbond_site_symmetry_A
O3A H3A O1B 0.84 1.72 2.5544(18) 171.3 1_545
O5A H5A O5A 1.220(2) 1.220(2) 2.440(2) 180 3_656
O6A H6A O4B 0.84 1.69 2.5298(18) 172.1 1_545
O2B H2B O2A 1.10(3) 1.35(3) 2.4510(18) 172(3) .
O3B H3B O1A 0.84 1.71 2.5410(19) 168.2 4_665
O5B H5B O5B 0.84 1.64 2.463(2) 166.9 3_665
O6B H6B O4A 0.84 1.74 2.5769(19) 171.5 .
N1A H1NA O1A 0.88 1.98 2.8267(19) 162.1 .
N3A H3NA O5B 0.88 2.02 2.8382(19) 154.1 2_465
N1B H1NB O4A 0.88 1.90 2.7770(19) 176.2 .
N3B H3NB O2A 0.88 2.02 2.7985(19) 147.6 4_666
C2A H2AA O2B 0.95 2.41 3.076(2) 127.1 .
C4A H4A O6B 0.95 2.43 3.333(2) 158.2 4_666
C5A H5AA O1B 0.95 2.36 3.215(2) 149.1 4_656
C2B H2BA O5A 0.95 2.44 3.173(2) 133.4 3_656
C4B H4B O3B 0.95 2.34 3.218(2) 153.9 4_666
C5B H5BA O4B 0.95 2.56 3.344(2) 140.0 .

loop_
_geom_torsion_atom_site_label_1
_geom_torsion_atom_site_label_2
_geom_torsion_atom_site_label_3
_geom_torsion_atom_site_label_4
_geom_torsion
_geom_torsion_site_symmetry_1
_geom_torsion_site_symmetry_2
_geom_torsion_site_symmetry_3
_geom_torsion_site_symmetry_4
_geom_torsion_publ_flag
O1A P1A P2A O4A -68.32(7) . . . . yes
O2A P1A P2A O4A 55.28(7) . . . . yes
O3A P1A P2A O4A 173.10(7) . . . . yes
O1A P1A P2A O5A 56.68(7) . . . . yes
O2A P1A P2A O5A -179.72(7) . . . . yes
O3A P1A P2A O5A -61.90(7) . . . . yes
O1A P1A P2A O6A 174.70(7) . . . . yes
O2A P1A P2A O6A -61.70(7) . . . . yes
O3A P1A P2A O6A 56.11(7) . . . . yes
O1B P1B P2B O4B 43.44(8) . . . . yes
O2B P1B P2B O4B -78.85(8) . . . . yes
O3B P1B P2B O4B 166.13(7) . . . . yes
O1B P1B P2B O5B -79.56(7) . . . . yes
O2B P1B P2B O5B 158.14(7) . . . . yes
O3B P1B P2B O5B 43.13(7) . . . . yes
O1B P1B P2B O6B 165.73(7) . . . . yes
O2B P1B P2B O6B 43.43(7) . . . . yes
O3B P1B P2B O6B -71.58(7) . . . . yes
C4A N3A C2A N1A 0.0(2) . . . . ?
C5A N1A C2A N3A -0.1(2) . . . . ?
C2A N3A C4A C5A 0.1(2) . . . . ?
N3A C4A C5A N1A -0.2(2) . . . . ?
C2A N1A C5A C4A 0.2(2) . . . . ?
C4B N3B C2B N1B 0.7(2) . . . . ?
C5B N1B C2B N3B -0.7(2) . . . . ?
C2B N3B C4B C5B -0.5(2) . . . . ?
N3B C4B C5B N1B 0.1(2) . . . . ?
C2B N1B C5B C4B 0.4(2) . . . . ?

_cod_database_fobs_code 2108672
